data_4122882
loop_
_publ_author_name
'Parra, Alejandro'
'Amen\'os, Laura'
'Guis\'an-Ceinos, Manuel'
'L\'opez, Aurora'
'Garc\'ia Ruano, Jos\'e Luis'
'Tortosa, Mariola'

_publ_section_title
;
 Copper-Catalyzed Diastereo- and Enantioselective Desymmetrization of
 Cyclopropenes: Synthesis of Cyclopropylboronates.
;
_journal_name_full 'Journal of the American Chemical Society'
_journal_page_first 141031133923007
_journal_paper_doi 10.1021/ja510419z
_journal_year 2014
_chemical_absolute_configuration ad
_chemical_formula_sum 'C17 H14 Cl N O4'
_chemical_formula_weight 331.74
_chemical_name_common MGC-109
_space_group_crystal_system orthorhombic
_space_group_IT_number 19
_space_group_name_Hall 'P 2ac 2ab'
_space_group_name_H-M_alt 'P 21 21 21'
_symmetry_space_group_name_Hall 'P 2ac 2ab'
_symmetry_space_group_name_H-M 'P 21 21 21'
_atom_sites_solution_hydrogens geom
_atom_sites_solution_primary direct
_atom_sites_solution_secondary difmap
_cell_angle_alpha 90
_cell_angle_beta 90
_cell_angle_gamma 90
_cell_formula_units_Z 4
_cell_length_a 7.1340(2)
_cell_length_b 10.6384(3)
_cell_length_c 21.0677(7)
_cell_measurement_reflns_used 8781
_cell_measurement_temperature 296.(2)
_cell_measurement_theta_max 24.3962
_cell_measurement_theta_min 2.7212
_cell_volume 1598.92(8)
_computing_cell_refinement 'SAINT V7.68A (Bruker AXS, 2009)'
_computing_data_collection 'Bruker Instrument Service v2010.9.0.0'
_computing_data_reduction 'SAINT V7.68A (Bruker AXS, 2009)'
_computing_structure_refinement 'SHELXL-97 (Sheldrick, 2008)'
_computing_structure_solution 'SHELXS-97 (Sheldrick, 2008)'
_diffrn_ambient_temperature 296.(2)
_diffrn_detector_area_resol_mean 8.3333
_diffrn_measured_fraction_theta_full 0.999
_diffrn_measured_fraction_theta_max 0.999
_diffrn_radiation_wavelength 0.71073
_diffrn_reflns_av_R_equivalents 0.0308
_diffrn_reflns_av_sigmaI/netI 0.0188
_diffrn_reflns_limit_h_max 8
_diffrn_reflns_limit_h_min -7
_diffrn_reflns_limit_k_max 12
_diffrn_reflns_limit_k_min -12
_diffrn_reflns_limit_l_max 25
_diffrn_reflns_limit_l_min -25
_diffrn_reflns_number 24711
_diffrn_reflns_theta_full 25.35
_diffrn_reflns_theta_max 25.35
_diffrn_reflns_theta_min 1.93
_exptl_absorpt_coefficient_mu 0.258
_exptl_absorpt_correction_T_max 0.98
_exptl_absorpt_correction_T_min 0.89
_exptl_absorpt_correction_type multi-scan
_exptl_absorpt_process_details sadabs
_exptl_crystal_colour 'clear colourless'
_exptl_crystal_density_diffrn 1.378
_exptl_crystal_density_method 'not measured'
_exptl_crystal_description needle
_exptl_crystal_F_000 688
_exptl_crystal_size_max 0.360
_exptl_crystal_size_mid 0.100
_exptl_crystal_size_min 0.070
_refine_diff_density_max 0.409
_refine_diff_density_min -0.237
_refine_ls_abs_structure_details 'Flack H D (1983), Acta Cryst. A39, 876-881'
_refine_ls_abs_structure_Flack -0.04(9)
_refine_ls_extinction_method none
_refine_ls_goodness_of_fit_ref 1.018
_refine_ls_hydrogen_treatment refxyz
_refine_ls_matrix_type full
_refine_ls_number_parameters 209
_refine_ls_number_reflns 2935
_refine_ls_number_restraints 0
_refine_ls_restrained_S_all 1.018
_refine_ls_R_factor_all 0.0573
_refine_ls_R_factor_gt 0.0423
_refine_ls_shift/su_max 0.000
_refine_ls_shift/su_mean 0.000
_refine_ls_structure_factor_coef Fsqd
_refine_ls_weighting_details 'calc w=1/[\s^2^(Fo^2^)+(0.0907P)^2^+0.2539P] where P=(Fo^2^+2Fc^2^)/3'
_refine_ls_weighting_scheme calc
_refine_ls_wR_factor_gt 0.1202
_refine_ls_wR_factor_ref 0.1380
_reflns_number_gt 2399
_reflns_number_total 2935
_reflns_threshold_expression >2sigma(I)
_cod_data_source_file ja510419z_si_003.cif
_cod_data_source_block I
_cod_database_code 4122882

loop_
_space_group_symop_operation_xyz
'x, y, z'
'x+1/2, -y+1/2, -z'
'-x, y+1/2, -z+1/2'
'-x+1/2, -y, z+1/2'

loop_
_atom_site_type_symbol
_atom_site_label
_atom_site_fract_x
_atom_site_fract_y
_atom_site_fract_z
_atom_site_U_iso_or_equiv
_atom_site_adp_type
_atom_site_calc_flag
_atom_site_refinement_flags
_atom_site_occupancy
C C1 0.4579(4) 0.4062(2) 0.13834(13) 0.0582(7) Uani d . 1
C C2 0.4517(5) 0.4586(2) 0.07913(13) 0.0615(7) Uani d . 1
H H2 0.4493 0.4081 0.0431 0.074 Uiso calc R 1
C C3 0.4491(5) 0.5884(2) 0.07369(12) 0.0568(7) Uani d . 1
H H3 0.4455 0.6246 0.0335 0.068 Uiso calc R 1
C C4 0.4517(4) 0.6654(2) 0.12630(12) 0.0534(6) Uani d . 1
C C5 0.4577(6) 0.6085(3) 0.18514(14) 0.0740(9) Uani d . 1
H H5 0.4602 0.6582 0.2214 0.089 Uiso calc R 1
C C6 0.4600(6) 0.4791(3) 0.19123(14) 0.0738(9) Uani d . 1
H H6 0.4631 0.4423 0.2313 0.089 Uiso calc R 1
C C7 0.4540(5) 0.8068(2) 0.11881(12) 0.0559(6) Uani d . 1
C C8 0.2988(6) 0.8845(3) 0.14779(16) 0.0783(10) Uani d . 1
H H8A 0.2045 0.841 0.1727 0.094 Uiso calc R 1
H H8B 0.3297 0.9683 0.1626 0.094 Uiso calc R 1
C C9 0.3027(5) 0.8618(3) 0.08016(15) 0.0649(8) Uani d . 1
H H9 0.209 0.802 0.0644 0.078 Uiso calc R 1
C C10 0.6450(5) 0.8648(3) 0.1176(2) 0.0832(11) Uani d . 1
H H10A 0.7082 0.8475 0.1569 0.125 Uiso calc R 1
H H10B 0.6337 0.9541 0.1121 0.125 Uiso calc R 1
H H10C 0.7159 0.8302 0.0831 0.125 Uiso calc R 1
C C11 0.4119(5) 0.9305(3) -0.01921(14) 0.0613(8) Uani d . 1
C C12 0.4366(4) 1.0378(2) -0.06348(12) 0.0543(7) Uani d . 1
C C13 0.4281(6) 1.1630(3) -0.04474(14) 0.0698(9) Uani d . 1
H H13 0.4098 1.1829 -0.0022 0.084 Uiso calc R 1
C C14 0.4466(5) 1.2570(2) -0.08855(14) 0.0677(8) Uani d . 1
H H14 0.4435 1.3409 -0.0762 0.081 Uiso calc R 1
C C15 0.4698(4) 1.2249(2) -0.15137(12) 0.0549(6) Uani d . 1
C C16 0.4781(4) 1.1024(3) -0.17140(12) 0.0574(7) Uani d . 1
H H16 0.4944 1.0832 -0.2141 0.069 Uiso calc R 1
C C17 0.4617(4) 1.0087(2) -0.12682(12) 0.0561(7) Uani d . 1
H H17 0.4676 0.925 -0.1394 0.067 Uiso calc R 1
Cl Cl1 0.46233(13) 0.24232(7) 0.14510(4) 0.0775(3) Uani d . 1
N N1 0.4853(4) 1.3261(2) -0.19877(13) 0.0686(7) Uani d . 1
O O1 0.3435(3) 0.96580(16) 0.03842(9) 0.0665(6) Uani d . 1
O O2 0.4442(4) 0.82387(17) -0.03288(10) 0.0704(6) Uani d . 1
O O3 0.4558(5) 1.4323(2) -0.18235(12) 0.0975(9) Uani d . 1
O O4 0.5295(6) 1.2967(3) -0.25255(12) 0.1107(10) Uani d . 1

loop_
_atom_site_aniso_label
_atom_site_aniso_U_11
_atom_site_aniso_U_22
_atom_site_aniso_U_33
_atom_site_aniso_U_12
_atom_site_aniso_U_13
_atom_site_aniso_U_23
C1 0.0594(15) 0.0496(13) 0.0655(17) 0.0007(12) 0.0002(16) 0.0095(12)
C2 0.086(2) 0.0469(13) 0.0513(15) 0.0003(15) 0.0027(16) 0.0000(12)
C3 0.0806(19) 0.0483(13) 0.0415(13) -0.0015(14) 0.0005(15) 0.0031(11)
C4 0.0650(16) 0.0490(13) 0.0462(14) 0.0011(13) -0.0011(14) -0.0011(10)
C5 0.109(3) 0.0663(17) 0.0465(15) 0.0014(19) -0.0062(18) -0.0015(13)
C6 0.106(2) 0.0661(17) 0.0494(16) 0.0029(19) -0.0113(18) 0.0114(13)
C7 0.0746(17) 0.0478(12) 0.0454(13) -0.0036(14) 0.0014(15) -0.0049(11)
C8 0.104(3) 0.0619(17) 0.069(2) 0.0082(18) 0.024(2) 0.0051(16)
C9 0.077(2) 0.0475(14) 0.070(2) -0.0037(14) 0.0056(16) 0.0045(13)
C10 0.076(2) 0.0593(17) 0.114(3) -0.0088(16) -0.010(2) -0.0049(19)
C11 0.082(2) 0.0487(14) 0.0534(16) 0.0022(14) -0.0039(14) -0.0062(12)
C12 0.0683(18) 0.0439(13) 0.0508(15) -0.0005(13) -0.0017(14) -0.0011(11)
C13 0.108(3) 0.0520(15) 0.0491(16) -0.0029(17) 0.0032(17) -0.0054(12)
C14 0.101(2) 0.0431(14) 0.0587(17) -0.0003(17) 0.0033(16) -0.0045(12)
C15 0.0604(14) 0.0543(13) 0.0500(15) -0.0037(12) -0.0032(13) 0.0066(11)
C16 0.0664(18) 0.0584(15) 0.0474(14) 0.0031(14) -0.0017(13) -0.0063(12)
C17 0.0695(16) 0.0470(12) 0.0518(15) 0.0034(14) -0.0026(14) -0.0072(11)
Cl1 0.0882(5) 0.0516(4) 0.0925(6) 0.0017(4) 0.0014(5) 0.0189(4)
N1 0.0800(18) 0.0612(15) 0.0645(16) -0.0061(14) -0.0077(14) 0.0120(12)
O1 0.0945(16) 0.0451(10) 0.0598(12) -0.0003(10) 0.0076(11) 0.0009(9)
O2 0.1039(16) 0.0433(10) 0.0639(12) 0.0053(11) 0.0029(13) -0.0020(9)
O3 0.146(3) 0.0571(12) 0.0890(16) -0.0056(16) 0.0089(17) 0.0154(12)
O4 0.182(3) 0.0948(18) 0.0552(14) -0.001(2) 0.0109(17) 0.0159(13)

loop_
_atom_type_symbol
_atom_type_description
_atom_type_scat_dispersion_real
_atom_type_scat_dispersion_imag
_atom_type_scat_source
C C 0.0033 0.0016 'International Tables Vol C Tables 4.2.6.8 and 6.1.1.4'
H H 0.0000 0.0000 'International Tables Vol C Tables 4.2.6.8 and 6.1.1.4'
N N 0.0061 0.0033 'International Tables Vol C Tables 4.2.6.8 and 6.1.1.4'
O O 0.0106 0.0060 'International Tables Vol C Tables 4.2.6.8 and 6.1.1.4'
Cl Cl 0.1484 0.1585 'International Tables Vol C Tables 4.2.6.8 and 6.1.1.4'

loop_
_geom_angle_atom_site_label_1
_geom_angle_atom_site_label_2
_geom_angle_atom_site_label_3
_geom_angle
C6 C1 C2 121.1(2)
C6 C1 Cl1 120.2(2)
C2 C1 Cl1 118.8(2)
C1 C2 C3 118.8(2)
C1 C2 H2 120.6
C3 C2 H2 120.6
C4 C3 C2 121.7(2)
C4 C3 H3 119.2
C2 C3 H3 119.2
C3 C4 C5 117.6(2)
C3 C4 C7 120.4(2)
C5 C4 C7 122.0(2)
C6 C5 C4 121.4(3)
C6 C5 H5 119.3
C4 C5 H5 119.3
C1 C6 C5 119.5(3)
C1 C6 H6 120.3
C5 C6 H6 120.3
C9 C7 C10 119.6(3)
C9 C7 C8 57.9(2)
C10 C7 C8 116.6(3)
C9 C7 C4 116.4(3)
C10 C7 C4 115.0(3)
C8 C7 C4 119.6(3)
C9 C8 C7 59.8(2)
C9 C8 H8A 117.8
C7 C8 H8A 117.8
C9 C8 H8B 117.8
C7 C8 H8B 117.8
H8A C8 H8B 114.9
C8 C9 O1 118.5(3)
C8 C9 C7 62.3(2)
O1 C9 C7 119.6(3)
C8 C9 H9 115.4
O1 C9 H9 115.4
C7 C9 H9 115.4
C7 C10 H10A 109.5
C7 C10 H10B 109.5
H10A C10 H10B 109.5
C7 C10 H10C 109.5
H10A C10 H10C 109.5
H10B C10 H10C 109.5
O2 C11 O1 123.1(3)
O2 C11 C12 123.9(3)
O1 C11 C12 113.0(2)
C17 C12 C13 119.7(3)
C17 C12 C11 116.7(2)
C13 C12 C11 123.6(3)
C14 C13 C12 120.3(3)
C14 C13 H13 119.8
C12 C13 H13 119.8
C13 C14 C15 118.6(2)
C13 C14 H14 120.7
C15 C14 H14 120.7
C16 C15 C14 122.5(2)
C16 C15 N1 118.8(2)
C14 C15 N1 118.7(2)
C15 C16 C17 118.4(2)
C15 C16 H16 120.8
C17 C16 H16 120.8
C16 C17 C12 120.5(2)
C16 C17 H17 119.7
C12 C17 H17 119.7
O3 N1 O4 123.7(3)
O3 N1 C15 118.6(3)
O4 N1 C15 117.6(3)
C11 O1 C9 113.8(2)

loop_
_geom_bond_atom_site_label_1
_geom_bond_atom_site_label_2
_geom_bond_distance
C1 C6 1.358(4)
C1 C2 1.367(4)
C1 Cl1 1.750(3)
C2 C3 1.386(3)
C2 H2 0.93
C3 C4 1.378(4)
C3 H3 0.93
C4 C5 1.380(4)
C4 C7 1.513(4)
C5 C6 1.382(4)
C5 H5 0.93
C6 H6 0.93
C7 C9 1.474(4)
C7 C10 1.496(5)
C7 C8 1.510(5)
C8 C9 1.445(5)
C8 H8A 0.97
C8 H8B 0.97
C9 O1 1.443(3)
C9 H9 0.98
C10 H10A 0.96
C10 H10B 0.96
C10 H10C 0.96
C11 O2 1.193(3)
C11 O1 1.362(4)
C11 C12 1.485(4)
C12 C17 1.382(4)
C12 C13 1.390(4)
C13 C14 1.367(4)
C13 H13 0.93
C14 C15 1.377(4)
C14 H14 0.93
C15 C16 1.371(4)
C15 N1 1.472(3)
C16 C17 1.375(4)
C16 H16 0.93
C17 H17 0.93
N1 O3 1.201(3)
N1 O4 1.217(4)
